data_9001308
loop_
_publ_author_name
'Rouse, R. C.'
'Dunn, P. J.'
'Grice, J. D.'
'Schlenker, J. L.'
'Higgins, J. B.'

_publ_section_title
;Montesommaite, (K,Na)9Al9Si23O64.10H2O, a new zeolite related to merlinoite
 and the gismondine group
;
_journal_name_full 'American Mineralogist'
_journal_page_first 1415
_journal_page_last 1420
_journal_volume 75
_journal_year 1990
_chemical_formula_sum 'Al0.58 H0.668 K O6.25 Si1.42'
_chemical_name_mineral Montesommaite
_space_group_IT_number 141
_symmetry_space_group_name_Hall '-I 4bd 2'
_symmetry_space_group_name_H-M 'I 41/a m d :2'
_cell_angle_alpha 90
_cell_angle_beta 90
_cell_angle_gamma 90
_cell_length_a 7.141
_cell_length_b 7.141
_cell_length_c 17.307
_cell_volume 882.551
_cell_formula_units_Z 8
_database_code_amcsd 0001338
_exptl_crystal_density_diffrn 2.940
_cod_original_sg_symbol_H-M 'I 41/a m d'
_cod_original_formula_sum 'K (Al.58 Si1.42) O6.25 H.668'
_cod_database_code 9001308

loop_
_space_group_symop_operation_xyz
x,y,z
1/2+x,1/2+y,1/2+z
1/4-y,3/4-x,1/4+z
3/4-y,1/4-x,3/4+z
1/4+y,3/4+x,1/4-z
3/4+y,1/4+x,3/4-z
1/4+y,3/4-x,1/4-z
3/4+y,1/4-x,3/4-z
1/4-y,3/4+x,1/4+z
3/4-y,1/4+x,3/4+z
1/2+x,-y,1/2+z
+x,1/2-y,+z
1/2-x,y,1/2-z
-x,1/2+y,-z
1/2+x,y,1/2-z
+x,1/2+y,-z
1/2-x,-y,1/2+z
-x,1/2-y,+z
1/4+y,1/4+x,3/4+z
3/4+y,3/4+x,1/4+z
1/4-y,1/4-x,3/4-z
3/4-y,3/4-x,1/4-z
1/4-y,1/4+x,3/4-z
3/4-y,3/4+x,1/4-z
1/4+y,1/4-x,3/4+z
3/4+y,3/4-x,1/4+z
-x,y,z
1/2-x,1/2+y,1/2+z
x,-y,-z
1/2+x,1/2-y,1/2-z
-x,-y,-z
1/2-x,1/2-y,1/2-z

loop_
_atom_site_label
_atom_site_fract_x
_atom_site_fract_y
_atom_site_fract_z
_atom_site_occupancy
_atom_site_U_iso_or_equiv
_atom_site_type_symbol
_atom_site_attached_hydrogens
K 0.00000 0.00000 0.50000 1.00000 0.02500 K 0
Al 0.00000 0.46300 0.09000 0.29000 0.00500 Al 0
Si 0.00000 0.46300 0.09000 0.71000 0.00500 Si 0
O1 0.00000 0.25000 0.11600 1.00000 0.01500 O 0
O2 0.18570 0.43600 0.87500 1.00000 0.01500 O 0
O3 0.00000 0.00000 0.00000 1.00000 0.01500 O 0
Wat 0.00000 0.25000 0.34200 0.25000 0.01500 O 2

loop_
_cod_changelog_entry_id
_cod_changelog_entry_author
_cod_changelog_entry_date
_cod_changelog_entry_text
1
;cod-tools version 3.8.0
Id: cif_guess_AMCSD_atom_types 9581 2023-05-17 12:35:41Z saulius
;
2023-05-23T09:19:04+03:00
;Derived atom types and hydrogen counts
from atom names that follow the AMCSD naming convention
(Wat == water, O-H == hydroxyl).
;

loop_
_cod_related_entry_id
_cod_related_entry_database
_cod_related_entry_code
1 AMCSD 0001338
